data_2211894
loop_
_publ_author_name
'Mehmet Akkurt'
'\,Serife P\?inar'
'\"Ulk\"u Y\?ilmaz'
'Hasan K\"u\,c\"ukbay'
'Orhan B\"uy\"ukg\"ung\"or'

_publ_section_title
;
 1-(4-Chlorobenzyl)-3-[2-(pyrrolidinium-1-yl)ethyl]benzimidazolium
 dichloride monohydrate
;
_journal_coeditor_code LH2272
_journal_issue 1
_journal_name_full 'Acta Crystallographica Section E'
_journal_page_first o379
_journal_page_last o381
_journal_paper_doi 10.1107/S1600536806054420
_journal_volume 63
_journal_year 2007
_chemical_formula_iupac 'C20 H24 Cl N3 2+, 2Cl -, H2 O'
_chemical_formula_moiety 'C20 H24 Cl N3 2+, 2(Cl -), H2 O'
_chemical_formula_sum 'C20 H26 Cl3 N3 O'
_chemical_formula_weight 430.79
_chemical_name_systematic
;
1-(4-Chlorobenzyl)-3-[2-(pyrrolidinium-1-yl)ethyl]benzimidazolium dichloride
monohydrate
;
_space_group_IT_number 14
_symmetry_cell_setting monoclinic
_symmetry_space_group_name_Hall '-P 2ybc'
_symmetry_space_group_name_H-M 'P 1 21/c 1'
_atom_sites_solution_hydrogens geom
_atom_sites_solution_primary direct
_atom_sites_solution_secondary difmap
_cell_angle_alpha 90
_cell_angle_beta 111.355(4)
_cell_angle_gamma 90
_cell_formula_units_Z 4
_cell_length_a 15.3427(8)
_cell_length_b 6.8703(2)
_cell_length_c 21.7329(11)
_cell_measurement_reflns_used 31509
_cell_measurement_temperature 296
_cell_measurement_theta_max 27.24
_cell_measurement_theta_min 1.43
_cell_volume 2133.56(18)
_computing_cell_refinement X-AREA
_computing_data_collection 'X-AREA (Stoe & Cie, 2002)'
_computing_data_reduction 'X-RED32 (Stoe & Cie, 2002)'
_computing_molecular_graphics 'ORTEP-3 for Windows (Farrugia, 1997)'
_computing_publication_material 'WinGX (Farrugia, 1999)'
_computing_structure_refinement 'SHELXL97 (Sheldrick, 1997)'
_computing_structure_solution 'SHELXS97 (Sheldrick, 1997)'
_diffrn_ambient_temperature 296
_diffrn_detector_area_resol_mean 6.67
_diffrn_measured_fraction_theta_full 0.973
_diffrn_measured_fraction_theta_max 0.973
_diffrn_measurement_device '2-circle goniometer'
_diffrn_measurement_device_type 'Stoe IPDS-2'
_diffrn_measurement_method \w
_diffrn_radiation_monochromator 'plane graphite'
_diffrn_radiation_type 'Mo K\a'
_diffrn_radiation_wavelength 0.71073
_diffrn_reflns_av_R_equivalents 0.0614
_diffrn_reflns_av_sigmaI/netI 0.0314
_diffrn_reflns_limit_h_max 19
_diffrn_reflns_limit_h_min -19
_diffrn_reflns_limit_k_max 8
_diffrn_reflns_limit_k_min -8
_diffrn_reflns_limit_l_max 27
_diffrn_reflns_limit_l_min -27
_diffrn_reflns_number 39631
_diffrn_reflns_reduction_process
;
;
_diffrn_reflns_theta_full 27.23
_diffrn_reflns_theta_max 27.23
_diffrn_reflns_theta_min 1.43
_diffrn_standards_decay_% 0
_diffrn_standards_number 0
_exptl_absorpt_coefficient_mu 0.445
_exptl_absorpt_correction_T_max 0.928
_exptl_absorpt_correction_T_min 0.808
_exptl_absorpt_correction_type integration
_exptl_absorpt_process_details '(XRED32; Stoe & Cie, 2002)'
_exptl_crystal_colour colourless
_exptl_crystal_density_diffrn 1.341
_exptl_crystal_density_method 'Not Measured'
_exptl_crystal_description prism
_exptl_crystal_F_000 904
_exptl_crystal_size_max 0.500
_exptl_crystal_size_mid 0.337
_exptl_crystal_size_min 0.170
_refine_diff_density_max 0.241
_refine_diff_density_min -0.372
_refine_ls_extinction_coef 0.0127(13)
_refine_ls_extinction_expression FC^*^=KFC[1+0.001XFC^2^\L^3^/SIN(2\Q)]^-1/4^
_refine_ls_extinction_method SHELXL97
_refine_ls_goodness_of_fit_ref 0.976
_refine_ls_hydrogen_treatment mixed
_refine_ls_matrix_type full
_refine_ls_number_parameters 253
_refine_ls_number_reflns 4634
_refine_ls_number_restraints 0
_refine_ls_restrained_S_all 0.976
_refine_ls_R_factor_all 0.0585
_refine_ls_R_factor_gt 0.0383
_refine_ls_shift/su_max 0.000
_refine_ls_shift/su_mean 0.000
_refine_ls_structure_factor_coef Fsqd
_refine_ls_weighting_details 'calc w=1/[\s^2^(Fo^2^)+(0.0666P)^2^] where P=(Fo^2^+2Fc^2^)/3'
_refine_ls_weighting_scheme calc
_refine_ls_wR_factor_gt 0.0973
_refine_ls_wR_factor_ref 0.1053
_reflns_number_gt 3223
_reflns_number_total 4634
_reflns_threshold_expression I>2\s(I)
_cod_data_source_file lh2272.cif
_cod_data_source_block I
_cod_original_sg_symbol_H-M 'P 21/c'
_cod_database_code 2211894
_cod_database_fobs_code 2211894

loop_
_symmetry_equiv_pos_site_id
_symmetry_equiv_pos_as_xyz
1 x,y,z
2 -x,1/2+y,1/2-z
3 -x,-y,-z
4 x,1/2-y,1/2+z

loop_
_atom_site_aniso_label
_atom_site_aniso_U_11
_atom_site_aniso_U_22
_atom_site_aniso_U_33
_atom_site_aniso_U_12
_atom_site_aniso_U_13
_atom_site_aniso_U_23
Cl1 0.0739(3) 0.0759(3) 0.0881(4) -0.0267(3) 0.0265(3) -0.0033(3)
N1 0.0414(6) 0.0460(7) 0.0450(7) -0.0011(5) 0.0167(5) -0.0009(5)
N2 0.0425(6) 0.0486(7) 0.0381(6) 0.0005(5) 0.0121(5) 0.0003(5)
N3 0.0459(7) 0.0610(8) 0.0486(7) -0.0025(6) 0.0119(6) -0.0055(6)
C1 0.0491(8) 0.0483(8) 0.0421(8) -0.0026(6) 0.0189(7) -0.0024(6)
C2 0.0452(8) 0.0388(7) 0.0424(7) -0.0010(6) 0.0160(6) 0.0006(6)
C3 0.0447(8) 0.0471(8) 0.0520(9) -0.0002(6) 0.0208(7) 0.0000(7)
C4 0.0629(10) 0.0460(8) 0.0531(9) -0.0024(7) 0.0314(8) -0.0011(7)
C5 0.0660(10) 0.0439(8) 0.0409(8) -0.0011(7) 0.0199(7) 0.0002(6)
C6 0.0495(8) 0.0423(8) 0.0431(8) -0.0016(6) 0.0116(7) 0.0000(6)
C7 0.0433(7) 0.0394(7) 0.0417(7) -0.0002(6) 0.0165(6) -0.0001(6)
C8 0.0428(8) 0.0538(9) 0.0542(9) 0.0022(7) 0.0196(7) -0.0010(7)
C9 0.0405(8) 0.0531(9) 0.0467(8) 0.0018(6) 0.0188(6) 0.0000(7)
C10 0.0517(9) 0.0644(10) 0.0482(9) -0.0027(8) 0.0114(7) 0.0080(8)
C11 0.0549(10) 0.0743(12) 0.0508(9) -0.0116(9) 0.0093(8) 0.0003(9)
C12 0.0469(8) 0.0582(10) 0.0607(10) -0.0032(7) 0.0237(8) -0.0041(8)
C13 0.0546(9) 0.0615(10) 0.0547(10) -0.0003(8) 0.0210(8) 0.0088(8)
C14 0.0483(9) 0.0636(10) 0.0454(8) -0.0033(7) 0.0119(7) 0.0017(7)
C15 0.0456(8) 0.0539(9) 0.0420(8) 0.0011(7) 0.0083(7) 0.0036(7)
C16 0.0512(9) 0.0522(9) 0.0480(8) 0.0027(7) 0.0090(7) -0.0017(7)
C17 0.0598(11) 0.1088(17) 0.0463(9) 0.0042(11) 0.0065(8) 0.0088(10)
C18 0.0628(14) 0.176(3) 0.0695(15) 0.0141(17) -0.0055(12) 0.0042(17)
C19 0.0754(18) 0.150(3) 0.135(3) -0.0316(19) -0.0189(18) -0.019(2)
C20 0.0648(13) 0.0874(16) 0.0922(16) -0.0233(11) 0.0172(12) -0.0103(12)
O1 0.0774(11) 0.0797(12) 0.0807(10) 0.0131(10) 0.0209(9) 0.0043(8)
Cl2 0.0721(3) 0.0789(3) 0.0606(3) 0.0031(2) 0.0162(2) 0.0025(2)
Cl3 0.0590(3) 0.0802(3) 0.0820(3) 0.0003(2) 0.0284(2) -0.0227(3)

loop_
_atom_site_type_symbol
_atom_site_label
_atom_site_fract_x
_atom_site_fract_y
_atom_site_fract_z
_atom_site_U_iso_or_equiv
_atom_site_thermal_displace_type
_atom_site_calc_flag
_atom_site_refinement_flags
_atom_site_occupancy
Cl Cl1 0.92948(4) 0.58903(9) 0.25253(3) 0.0801(2) Uani . . 1.000
N N1 0.60810(9) -0.12368(18) 0.19517(6) 0.0439(4) Uani . . 1.000
N N2 0.45845(9) -0.09061(19) 0.13970(6) 0.0438(4) Uani . . 1.000
N N3 0.20907(10) -0.1801(2) 0.03254(7) 0.0533(4) Uani . . 1.000
C C1 0.54208(11) -0.1117(2) 0.13534(8) 0.0459(5) Uani . . 1.000
C C2 0.47005(11) -0.0911(2) 0.20636(7) 0.0421(4) Uani . . 1.000
C C3 0.40623(11) -0.0783(2) 0.23813(8) 0.0470(5) Uani . . 1.000
C C4 0.44348(13) -0.0856(2) 0.30641(8) 0.0511(5) Uani . . 1.000
C C5 0.53949(12) -0.1041(2) 0.34150(8) 0.0501(5) Uani . . 1.000
C C6 0.60266(12) -0.1163(2) 0.31014(8) 0.0464(5) Uani . . 1.000
C C7 0.56531(10) -0.1094(2) 0.24141(7) 0.0412(4) Uani . . 1.000
C C8 0.70905(11) -0.1528(2) 0.21000(9) 0.0497(5) Uani . . 1.000
C C9 0.76251(11) 0.0369(2) 0.22314(8) 0.0460(5) Uani . . 1.000
C C10 0.83324(12) 0.0735(3) 0.28300(9) 0.0567(5) Uani . . 1.000
C C11 0.88393(13) 0.2438(3) 0.29322(9) 0.0628(6) Uani . . 1.000
C C12 0.86369(12) 0.3775(3) 0.24236(9) 0.0541(5) Uani . . 1.000
C C13 0.79309(13) 0.3463(3) 0.18330(9) 0.0566(6) Uani . . 1.000
C C14 0.74255(12) 0.1751(3) 0.17389(8) 0.0539(5) Uani . . 1.000
C C15 0.37004(11) -0.0589(2) 0.08390(8) 0.0493(5) Uani . . 1.000
C C16 0.30607(12) -0.2337(3) 0.07377(8) 0.0530(5) Uani . . 1.000
C C17 0.19630(15) -0.1083(4) -0.03468(9) 0.0752(7) Uani . . 1.000
C C18 0.09488(19) -0.1451(6) -0.07314(14) 0.1111(12) Uani . . 1.000
C C19 0.0763(2) -0.3353(6) -0.0473(2) 0.1361(15) Uani . . 1.000
C C20 0.13971(16) -0.3431(4) 0.02346(13) 0.0847(9) Uani . . 1.000
O O1 0.55265(15) 0.2402(3) 0.03085(9) 0.0815(6) Uani . . 1.000
Cl Cl2 0.66000(4) 0.64696(8) 0.03799(3) 0.0728(2) Uani . . 1.000
Cl Cl3 0.17213(4) 0.15216(8) 0.10900(3) 0.0730(2) Uani . . 1.000
H H1 0.55290 -0.11720 0.09600 0.0550 Uiso calc R 1.000
H H3 0.34230 -0.06570 0.21480 0.0560 Uiso calc R 1.000
H H3A 0.19170 -0.08190 0.05370 0.0640 Uiso calc R 1.000
H H4 0.40330 -0.07780 0.32970 0.0610 Uiso calc R 1.000
H H5 0.56140 -0.10830 0.38740 0.0600 Uiso calc R 1.000
H H6 0.66660 -0.12840 0.33350 0.0560 Uiso calc R 1.000
H H8A 0.71750 -0.21810 0.17300 0.0600 Uiso calc R 1.000
H H8B 0.73440 -0.23640 0.24840 0.0600 Uiso calc R 1.000
H H10 0.84680 -0.01790 0.31680 0.0680 Uiso calc R 1.000
H H11 0.93110 0.26850 0.33380 0.0750 Uiso calc R 1.000
H H13 0.77910 0.43870 0.14980 0.0680 Uiso calc R 1.000
H H14 0.69430 0.15280 0.13370 0.0650 Uiso calc R 1.000
H H15A 0.38300 -0.03580 0.04410 0.0590 Uiso calc R 1.000
H H15B 0.33900 0.05540 0.09230 0.0590 Uiso calc R 1.000
H H16A 0.32760 -0.33720 0.05240 0.0640 Uiso calc R 1.000
H H16B 0.30790 -0.28130 0.11630 0.0640 Uiso calc R 1.000
H H17A 0.23560 -0.17960 -0.05320 0.0900 Uiso calc R 1.000
H H17B 0.21080 0.02930 -0.03390 0.0900 Uiso calc R 1.000
H H18A 0.05630 -0.04300 -0.06560 0.1330 Uiso calc R 1.000
H H18B 0.08290 -0.15300 -0.12010 0.1330 Uiso calc R 1.000
H H19A 0.08950 -0.44210 -0.07180 0.1630 Uiso calc R 1.000
H H19B 0.01150 -0.34360 -0.05110 0.1630 Uiso calc R 1.000
H H20A 0.17160 -0.46760 0.03360 0.1020 Uiso calc R 1.000
H H20B 0.10450 -0.32490 0.05210 0.1020 Uiso calc R 1.000
H HW1 0.497(2) 0.261(4) 0.0138(13) 0.087(9) Uiso . . 1.000
H HW2 0.582(2) 0.348(5) 0.0309(15) 0.103(10) Uiso . . 1.000

loop_
_atom_type_symbol
_atom_type_description
_atom_type_scat_dispersion_real
_atom_type_scat_dispersion_imag
_atom_type_scat_source
O O 0.0106 0.0060 'International Tables Vol C Tables 4.2.6.8 and 6.1.1.4'
N N 0.0061 0.0033 'International Tables Vol C Tables 4.2.6.8 and 6.1.1.4'
Cl Cl 0.1484 0.1585 'International Tables Vol C Tables 4.2.6.8 and 6.1.1.4'
H H 0.0000 0.0000 'International Tables Vol C Tables 4.2.6.8 and 6.1.1.4'
C C 0.0033 0.0016 'International Tables Vol C Tables 4.2.6.8 and 6.1.1.4'

loop_
_exptl_crystal_face_index_h
_exptl_crystal_face_index_k
_exptl_crystal_face_index_l
_exptl_crystal_face_perp_dist
1 0 0 0.0850
-1 0 0 0.0970
0 0 1 0.1950
0 0 -1 0.1550
-3 -9 1 0.2560
1 5 0 0.2490
-4 0 5 0.2130

loop_
_geom_angle_atom_site_label_1
_geom_angle_atom_site_label_2
_geom_angle_atom_site_label_3
_geom_angle
_geom_angle_publ_flag
HW1 O1 HW2 108(3) no
C1 N1 C8 125.99(14) no
C7 N1 C8 125.88(13) no
C1 N1 C7 108.11(14) no
C1 N2 C2 108.23(13) no
C1 N2 C15 125.63(13) no
C2 N2 C15 126.03(14) no
C16 N3 C17 114.97(16) no
C16 N3 C20 113.67(16) no
C17 N3 C20 106.49(16) no
C17 N3 H3A 107.00 no
C20 N3 H3A 107.00 no
C16 N3 H3A 107.00 no
N1 C1 N2 110.43(14) no
N2 C2 C7 106.35(14) no
N2 C2 C3 132.00(15) no
C3 C2 C7 121.66(14) no
C2 C3 C4 116.08(16) no
C3 C4 C5 122.06(18) no
C4 C5 C6 121.91(15) no
C5 C6 C7 116.14(16) no
N1 C7 C6 130.93(15) no
C2 C7 C6 122.17(15) no
N1 C7 C2 106.87(13) no
N1 C8 C9 112.25(12) no
C10 C9 C14 118.83(16) no
C8 C9 C10 121.45(15) no
C8 C9 C14 119.69(15) no
C9 C10 C11 120.71(17) no
C10 C11 C12 119.09(18) no
Cl1 C12 C11 120.21(15) no
Cl1 C12 C13 118.53(15) no
C11 C12 C13 121.26(19) no
C12 C13 C14 118.96(18) no
C9 C14 C13 121.12(16) no
N2 C15 C16 110.90(13) no
N3 C16 C15 110.29(15) no
N3 C17 C18 103.4(2) no
C17 C18 C19 103.9(3) no
C18 C19 C20 106.1(3) no
N3 C20 C19 105.8(2) no
N2 C1 H1 125.00 no
N1 C1 H1 125.00 no
C2 C3 H3 122.00 no
C4 C3 H3 122.00 no
C5 C4 H4 119.00 no
C3 C4 H4 119.00 no
C4 C5 H5 119.00 no
C6 C5 H5 119.00 no
C7 C6 H6 122.00 no
C5 C6 H6 122.00 no
N1 C8 H8A 109.00 no
N1 C8 H8B 109.00 no
C9 C8 H8B 109.00 no
H8A C8 H8B 108.00 no
C9 C8 H8A 109.00 no
C11 C10 H10 120.00 no
C9 C10 H10 120.00 no
C10 C11 H11 120.00 no
C12 C11 H11 120.00 no
C14 C13 H13 121.00 no
C12 C13 H13 121.00 no
C9 C14 H14 119.00 no
C13 C14 H14 119.00 no
N2 C15 H15B 109.00 no
C16 C15 H15A 109.00 no
C16 C15 H15B 109.00 no
H15A C15 H15B 108.00 no
N2 C15 H15A 109.00 no
N3 C16 H16B 110.00 no
C15 C16 H16A 110.00 no
N3 C16 H16A 110.00 no
H16A C16 H16B 108.00 no
C15 C16 H16B 110.00 no
N3 C17 H17A 111.00 no
N3 C17 H17B 111.00 no
C18 C17 H17B 111.00 no
H17A C17 H17B 109.00 no
C18 C17 H17A 111.00 no
C17 C18 H18B 111.00 no
C19 C18 H18A 111.00 no
C19 C18 H18B 111.00 no
H18A C18 H18B 109.00 no
C17 C18 H18A 111.00 no
C18 C19 H19B 111.00 no
C20 C19 H19A 111.00 no
C18 C19 H19A 110.00 no
H19A C19 H19B 109.00 no
C20 C19 H19B 110.00 no
N3 C20 H20A 111.00 no
N3 C20 H20B 111.00 no
C19 C20 H20B 111.00 no
H20A C20 H20B 109.00 no
C19 C20 H20A 111.00 no

loop_
_geom_bond_atom_site_label_1
_geom_bond_atom_site_label_2
_geom_bond_distance
_geom_bond_publ_flag
Cl1 C12 1.737(2) no
O1 HW1 0.81(3) no
O1 HW2 0.87(3) no
N1 C1 1.328(2) no
N1 C7 1.390(2) no
N1 C8 1.476(2) no
N2 C1 1.329(2) no
N2 C15 1.470(2) no
N2 C2 1.3938(19) no
N3 C17 1.486(2) no
N3 C20 1.508(3) no
N3 C16 1.477(2) no
N3 H3A 0.9100 no
C2 C3 1.391(2) no
C2 C7 1.386(2) no
C3 C4 1.383(2) no
C4 C5 1.396(3) no
C5 C6 1.376(3) no
C6 C7 1.392(2) no
C8 C9 1.511(2) no
C9 C10 1.380(2) no
C9 C14 1.379(2) no
C10 C11 1.377(3) no
C11 C12 1.383(3) no
C12 C13 1.362(3) no
C13 C14 1.382(3) no
C15 C16 1.516(3) no
C17 C18 1.496(4) no
C18 C19 1.490(6) no
C19 C20 1.492(5) no
C1 H1 0.9300 no
C3 H3 0.9300 no
C4 H4 0.9300 no
C5 H5 0.9300 no
C6 H6 0.9300 no
C8 H8A 0.9700 no
C8 H8B 0.9700 no
C10 H10 0.9300 no
C11 H11 0.9300 no
C13 H13 0.9300 no
C14 H14 0.9300 no
C15 H15B 0.9700 no
C15 H15A 0.9700 no
C16 H16A 0.9700 no
C16 H16B 0.9700 no
C17 H17A 0.9700 no
C17 H17B 0.9700 no
C18 H18B 0.9700 no
C18 H18A 0.9700 no
C19 H19A 0.9700 no
C19 H19B 0.9700 no
C20 H20B 0.9700 no
C20 H20A 0.9700 no

loop_
_geom_contact_atom_site_label_1
_geom_contact_atom_site_label_2
_geom_contact_distance
_geom_contact_site_symmetry_2
_geom_contact_publ_flag
Cl1 C8 3.6279(19) 1_565 no
Cl1 C11 3.520(2) 2_755 no
Cl2 O1 3.219(2) . no
Cl2 O1 3.151(2) 3_665 no
Cl2 C1 3.6451(18) 1_565 no
Cl3 C16 3.603(2) . no
Cl3 N3 2.9965(16) . no
Cl3 C15 3.5814(19) . no
Cl3 C6 3.6243(19) 2_655 no
Cl1 H18B 2.9400 4_655 no
Cl2 H17B 3.0000 3_665 no
Cl2 HW1 2.34(3) 3_665 no
Cl2 H15A 3.1500 3_665 no
Cl2 H16A 2.9500 3_655 no
Cl2 H1 2.9000 1_565 no
Cl2 H5 3.0800 4_554 no
Cl2 H8A 2.8900 1_565 no
Cl2 H13 2.8400 . no
Cl2 HW2 2.35(3) . no
Cl3 H19B 2.9400 3_555 no
Cl3 H10 2.8600 2_655 no
Cl3 H15B 2.7900 . no
Cl3 H20A 3.0800 1_565 no
Cl3 H3A 2.0900 . no
Cl3 H6 2.7800 2_655 no
Cl3 H8B 3.0000 2_655 no
O1 C1 3.361(3) . no
O1 Cl2 3.151(2) 3_665 no
O1 C15 3.366(3) 3_655 no
O1 Cl2 3.219(2) . no
O1 H15A 2.6000 3_655 no
O1 H14 2.5600 . no
O1 H1 2.7700 3_655 no
O1 H1 2.8300 . no
N1 C4 3.2679(19) 2_645 no
N2 C5 3.3661(19) 2_655 no
N3 Cl3 2.9965(16) . no
N1 H14 2.9000 . no
C1 C4 3.471(2) 2_645 no
C1 O1 3.361(3) . no
C1 C14 3.488(3) . no
C1 Cl2 3.6451(18) 1_545 no
C2 C6 3.424(2) 2_655 no
C2 C5 3.491(2) 2_655 no
C3 C7 3.260(2) 2_655 no
C3 C16 3.502(2) . no
C3 C6 3.330(2) 2_655 no
C4 C14 3.453(3) 2_645 no
C4 C1 3.471(2) 2_655 no
C4 C7 3.421(2) 2_655 no
C4 N1 3.2679(19) 2_655 no
C5 N2 3.3661(19) 2_645 no
C5 C16 3.508(3) 2_655 no
C5 C2 3.491(2) 2_645 no
C5 C15 3.561(2) 2_645 no
C6 Cl3 3.6243(19) 2_645 no
C6 C16 3.559(2) 2_655 no
C6 C3 3.330(2) 2_645 no
C6 C2 3.424(2) 2_645 no
C7 C4 3.421(2) 2_645 no
C7 C3 3.260(2) 2_645 no
C8 Cl1 3.6279(19) 1_545 no
C11 Cl1 3.520(2) 2_745 no
C14 C17 3.509(3) 3_655 no
C14 C1 3.488(3) . no
C14 C4 3.453(3) 2_655 no
C15 Cl3 3.5814(19) . no
C15 O1 3.366(3) 3_655 no
C15 C5 3.561(2) 2_655 no
C16 C5 3.508(3) 2_645 no
C16 C3 3.502(2) . no
C16 Cl3 3.603(2) . no
C16 C6 3.559(2) 2_645 no
C17 C14 3.509(3) 3_655 no
C1 H14 2.9700 . no
C2 H16B 2.8600 . no
C3 H15B 3.0900 . no
C3 H16B 2.8800 . no
C5 H16A 3.0700 2_655 no
C5 H15B 3.0100 2_645 no
C6 H15B 3.0000 2_645 no
C6 H8B 2.9200 . no
C6 H16B 2.8500 2_655 no
C8 H6 2.9900 . no
C13 H18B 3.0300 3_655 no
C13 H17A 2.9300 3_655 no
C13 H4 2.9700 2_655 no
C14 H17A 2.7600 3_655 no
C14 H4 2.7900 2_655 no
C15 H17A 3.0600 . no
C15 H17B 2.8900 . no
C15 H3 3.0300 . no
C17 H15B 3.0500 . no
C17 H15A 2.8000 . no
H1 O1 2.8300 . no
H1 Cl2 2.9000 1_545 no
H1 O1 2.7700 3_655 no
H1 HW1 2.4300 3_655 no
H1 H15A 2.5000 . no
H1 H8A 2.5700 . no
HW1 H1 2.4300 3_655 no
HW1 Cl2 2.34(3) 3_665 no
HW2 Cl2 2.35(3) . no
H3 H16B 2.5000 . no
H3 C15 3.0300 . no
H3A Cl3 2.0900 . no
H3A H15B 2.3100 . no
H4 C13 2.9700 2_645 no
H4 C14 2.7900 2_645 no
H5 Cl2 3.0800 4_555 no
H5 H16A 2.5400 2_655 no
H6 C8 2.9900 . no
H6 H16B 2.5900 2_655 no
H6 H8B 2.5400 . no
H6 Cl3 2.7800 2_645 no
H8A H1 2.5700 . no
H8A Cl2 2.8900 1_545 no
H8B H6 2.5400 . no
H8B H10 2.3600 . no
H8B C6 2.9200 . no
H8B Cl3 3.0000 2_645 no
H10 Cl3 2.8600 2_645 no
H10 H8B 2.3600 . no
H13 Cl2 2.8400 . no
H14 N1 2.9000 . no
H14 C1 2.9700 . no
H14 O1 2.5600 . no
H14 H17A 2.3700 3_655 no
H15A H1 2.5000 . no
H15A C17 2.8000 . no
H15A O1 2.6000 3_655 no
H15A Cl2 3.1500 3_665 no
H15B H3A 2.3100 . no
H15B C5 3.0100 2_655 no
H15B C17 3.0500 . no
H15B C3 3.0900 . no
H15B Cl3 2.7900 . no
H15B C6 3.0000 2_655 no
H16A H17A 2.4600 . no
H16A H20A 2.4500 . no
H16A Cl2 2.9500 3_655 no
H16A C5 3.0700 2_645 no
H16A H5 2.5400 2_645 no
H16B C2 2.8600 . no
H16B C3 2.8800 . no
H16B H3 2.5000 . no
H16B H20A 2.5500 . no
H16B H6 2.5900 2_645 no
H16B C6 2.8500 2_645 no
H17A C13 2.9300 3_655 no
H17A H16A 2.4600 . no
H17A C15 3.0600 . no
H17A C14 2.7600 3_655 no
H17A H14 2.3700 3_655 no
H17B C15 2.8900 . no
H17B Cl2 3.0000 3_665 no
H18B Cl1 2.9400 4_454 no
H18B C13 3.0300 3_655 no
H19B Cl3 2.9400 3_555 no
H20A Cl3 3.0800 1_545 no
H20A H16A 2.4500 . no
H20A H16B 2.5500 . no

loop_
_geom_hbond_atom_site_label_D
_geom_hbond_atom_site_label_H
_geom_hbond_atom_site_label_A
_geom_hbond_site_symmetry_A
_geom_hbond_distance_DH
_geom_hbond_distance_HA
_geom_hbond_distance_DA
_geom_hbond_angle_DHA
_geom_hbond_publ_flag
O1 HW1 Cl2 3_665 0.81(3) 2.34(3) 3.151(2) 174(3) yes
O1 HW2 Cl2 . 0.87(3) 2.35(3) 3.219(2) 176(3) yes
N3 H3A Cl3 . 0.91 2.09 2.9965(16) 172 yes
C6 H6 Cl3 2_645 0.93 2.78 3.6243(19) 152 yes
C14 H14 O1 . 0.93 2.56 3.429(3) 156 yes
C15 H15B Cl3 . 0.97 2.79 3.5814(19) 139 yes

loop_
_geom_torsion_atom_site_label_1
_geom_torsion_atom_site_label_2
_geom_torsion_atom_site_label_3
_geom_torsion_atom_site_label_4
_geom_torsion
_geom_torsion_publ_flag
C7 N1 C1 N2 -0.07(17) no
C8 N1 C1 N2 178.32(13) no
C7 N1 C8 C9 -85.98(18) no
C1 N1 C7 C6 178.96(15) no
C1 N1 C7 C2 0.86(16) no
C8 N1 C7 C2 -177.53(13) no
C8 N1 C7 C6 0.6(2) no
C1 N1 C8 C9 95.91(18) no
C15 N2 C1 N1 175.45(13) no
C2 N2 C1 N1 -0.75(16) no
C15 N2 C2 C3 5.5(2) no
C1 N2 C2 C7 1.26(16) no
C1 N2 C2 C3 -178.36(15) no
C2 N2 C15 C16 -72.28(19) no
C1 N2 C15 C16 112.18(17) no
C15 N2 C2 C7 -174.92(13) no
C20 N3 C16 C15 -176.51(16) no
C16 N3 C17 C18 157.1(2) no
C17 N3 C16 C15 60.4(2) no
C20 N3 C17 C18 30.3(3) no
C17 N3 C20 C19 -10.9(3) no
C16 N3 C20 C19 -138.5(2) no
N2 C2 C3 C4 179.36(14) no
C3 C2 C7 C6 0.1(2) no
C7 C2 C3 C4 -0.2(2) no
N2 C2 C7 N1 -1.28(15) no
C3 C2 C7 N1 178.39(13) no
N2 C2 C7 C6 -179.58(13) no
C2 C3 C4 C5 0.2(2) no
C3 C4 C5 C6 -0.1(2) no
C4 C5 C6 C7 -0.1(2) no
C5 C6 C7 C2 0.1(2) no
C5 C6 C7 N1 -177.79(14) no
N1 C8 C9 C14 -62.7(2) no
N1 C8 C9 C10 119.25(18) no
C8 C9 C14 C13 -176.98(18) no
C8 C9 C10 C11 177.25(18) no
C14 C9 C10 C11 -0.8(3) no
C10 C9 C14 C13 1.2(3) no
C9 C10 C11 C12 -0.7(3) no
C10 C11 C12 C13 1.9(3) no
C10 C11 C12 Cl1 -177.35(16) no
C11 C12 C13 C14 -1.6(3) no
Cl1 C12 C13 C14 177.66(16) no
C12 C13 C14 C9 0.1(3) no
N2 C15 C16 N3 162.79(13) no
N3 C17 C18 C19 -38.2(3) no
C17 C18 C19 C20 31.8(3) no
C18 C19 C20 N3 -13.0(3) no

loop_
_cod_related_entry_id
_cod_related_entry_database
_cod_related_entry_code
1 ChemSpider 21125628
